data_7032278
loop_
_publ_author_name
'Chen, Yongjie'
'Lei, Wanhua'
'Jiang, Guoyu'
'Hou, Yuanjun'
'Li, Chao'
'Zhang, Baowen'
'Zhou, Qianxiong'
'Wang, Xuesong'

_publ_section_title
;
 Fusion of photodynamic therapy and photoactivated chemotherapy: a novel
 Ru(ii) arene complex with dual activities of photobinding and
 photocleavage toward DNA.
;
_journal_issue 41
_journal_name_full 'Dalton transactions (Cambridge, England : 2003)'
_journal_page_first 15375
_journal_page_last 15384
_journal_paper_doi 10.1039/c4dt01755b
_journal_volume 43
_journal_year 2014
_chemical_formula_sum 'C37.74 H38.12 F12 N7.37 P2 Ru'
_chemical_formula_weight 986.02
_chemical_name_systematic
; 
 ? 
;
_space_group_IT_number 19
_symmetry_cell_setting orthorhombic
_symmetry_space_group_name_Hall 'P 2ac 2ab'
_symmetry_space_group_name_H-M 'P 21 21 21'
_atom_sites_solution_hydrogens geom
_atom_sites_solution_primary direct
_atom_sites_solution_secondary difmap
_audit_creation_method SHELXL-97
_cell_angle_alpha 90.00
_cell_angle_beta 90.00
_cell_angle_gamma 90.00
_cell_formula_units_Z 4
_cell_length_a 9.941(2)
_cell_length_b 13.345(3)
_cell_length_c 31.565(7)
_cell_measurement_reflns_used 15475
_cell_measurement_temperature 153(2)
_cell_measurement_theta_max 29.114
_cell_measurement_theta_min 2.049
_cell_volume 4187.5(16)
_computing_cell_refinement 'CrystalClear (Rigaku Inc., 2008)'
_computing_data_collection 'CrystalClear (Rigaku Inc., 2008)'
_computing_data_reduction 'CrystalClear (Rigaku Inc., 2008)'
_computing_structure_refinement 'SHELXL-97 (Sheldrick, 1997)'
_computing_structure_solution 'SHELXS-97 (Sheldrick, 1990)'
_diffrn_ambient_temperature 153(2)
_diffrn_detector_area_resol_mean 28.5714
_diffrn_measured_fraction_theta_full 0.995
_diffrn_measured_fraction_theta_max 0.995
_diffrn_measurement_device_type AFC10/Saturn724+
_diffrn_measurement_method 'phi and omega scans'
_diffrn_radiation_monochromator graphite
_diffrn_radiation_source 'Rotating Anode'
_diffrn_radiation_type MoK\a
_diffrn_radiation_wavelength 0.71073
_diffrn_reflns_av_R_equivalents 0.0752
_diffrn_reflns_av_sigmaI/netI 0.0909
_diffrn_reflns_limit_h_max 12
_diffrn_reflns_limit_h_min -12
_diffrn_reflns_limit_k_max 17
_diffrn_reflns_limit_k_min -16
_diffrn_reflns_limit_l_max 39
_diffrn_reflns_limit_l_min -40
_diffrn_reflns_number 31367
_diffrn_reflns_theta_full 27.00
_diffrn_reflns_theta_max 27.00
_diffrn_reflns_theta_min 2.15
_diffrn_standards_decay_% 0
_diffrn_standards_interval_count 0
_diffrn_standards_interval_time 0
_diffrn_standards_number 0
_exptl_absorpt_coefficient_mu 0.543
_exptl_absorpt_correction_T_max 0.9839
_exptl_absorpt_correction_T_min 0.8349
_exptl_absorpt_correction_type multi-scan
_exptl_crystal_colour Yellow
_exptl_crystal_density_diffrn 1.564
_exptl_crystal_density_method 'not measured'
_exptl_crystal_description Platelet
_exptl_crystal_F_000 1993
_exptl_crystal_size_max 0.34
_exptl_crystal_size_mid 0.25
_exptl_crystal_size_min 0.03
_refine_diff_density_max 2.676
_refine_diff_density_min -1.807
_refine_diff_density_rms 0.131
_refine_ls_abs_structure_details 'Flack H D (1983), Acta Cryst. A39, 876-881'
_refine_ls_abs_structure_Flack 0.51(5)
_refine_ls_extinction_coef 0.0057(7)
_refine_ls_extinction_expression Fc^*^=kFc[1+0.001xFc^2^\l^3^/sin(2\q)]^-1/4^
_refine_ls_extinction_method SHELXL
_refine_ls_goodness_of_fit_ref 1.003
_refine_ls_hydrogen_treatment constr
_refine_ls_matrix_type full
_refine_ls_number_parameters 567
_refine_ls_number_reflns 9052
_refine_ls_number_restraints 0
_refine_ls_restrained_S_all 1.003
_refine_ls_R_factor_all 0.0842
_refine_ls_R_factor_gt 0.0772
_refine_ls_shift/su_max 0.000
_refine_ls_shift/su_mean 0.000
_refine_ls_structure_factor_coef Fsqd
_refine_ls_weighting_details 'calc w=1/[\s^2^(Fo^2^)+(0.0998P)^2^+4.8630P] where P=(Fo^2^+2Fc^2^)/3'
_refine_ls_weighting_scheme calc
_refine_ls_wR_factor_gt 0.1910
_refine_ls_wR_factor_ref 0.1996
_reflns_number_gt 7885
_reflns_number_total 9052
_reflns_threshold_expression >2sigma(I)
_cod_data_source_file c4dt01755b2.cif
_cod_data_source_block bo2788
_cod_depositor_comments
;
The following automatic conversions were performed:

'_symmetry_cell_setting' value 'Orthorhombic' changed to
'orthorhombic' according to
/usr/data/users/saulius/crontab/automatic-downloads/rss-feeds/RSC/lib/dictionaries/cif_core.dic
dictionary named 'cif_core.dic' version 2.4.2 from 2011-04-26.

Automatic conversion script
Id: cif_fix_values 2281 2013-09-26 08:29:07Z andrius 

 Adding full bibliography for 7032278.cif.

The following automatic conversions were performed:

'_exptl_absorpt_correction_type' value 'Multi-scans' was replaced
with the value 'multi-scan' as specified in the replacement file
'src/cod-tools/trunk/data/replacement-values/replacement_values.lst'.

Automatic conversion script
Id: cif_fix_values 5376 2017-05-30 11:51:03Z andrius 
;
_cod_original_cell_volume 4187.2(15)
_cod_original_sg_symbol_H-M P2(1)2(1)2(1)
_cod_database_code 7032278

loop_
_symmetry_equiv_pos_as_xyz
'x, y, z'
'-x+1/2, -y, z+1/2'
'-x, y+1/2, -z+1/2'
'x+1/2, -y+1/2, -z'

loop_
_atom_site_label
_atom_site_type_symbol
_atom_site_fract_x
_atom_site_fract_y
_atom_site_fract_z
_atom_site_U_iso_or_equiv
_atom_site_adp_type
_atom_site_occupancy
_atom_site_symmetry_multiplicity
_atom_site_calc_flag
_atom_site_refinement_flags
Ru1 Ru 0.71693(5) 0.73658(4) 0.124309(15) 0.03574(16) Uani 1 1 d .
N1 N 0.5127(5) 0.7127(4) 0.14263(16) 0.0350(11) Uani 1 1 d .
N2 N 0.2834(6) 0.6391(4) 0.18406(16) 0.0380(11) Uani 1 1 d .
N3 N 0.6939(6) 0.8257(4) 0.17757(18) 0.0409(13) Uani 1 1 d .
N4 N 0.4710(7) 0.6538(5) 0.27230(18) 0.0490(15) Uani 1 1 d .
N5 N 0.6684(6) 0.8697(4) 0.09029(17) 0.0388(12) Uani 1 1 d .
C1 C 0.4168(6) 0.6591(4) 0.1196(2) 0.0330(12) Uani 1 1 d .
C2 C 0.4310(7) 0.6412(5) 0.0763(2) 0.0404(14) Uani 1 1 d .
H2 H 0.5085 0.6641 0.0616 0.048 Uiso 1 1 calc R
C3 C 0.3312(8) 0.5898(6) 0.0550(2) 0.0473(17) Uani 1 1 d .
H3 H 0.3406 0.5777 0.0255 0.057 Uiso 1 1 calc R
C4 C 0.2141(9) 0.5544(5) 0.0766(2) 0.0518(17) Uani 1 1 d .
H4 H 0.1458 0.5196 0.0616 0.062 Uiso 1 1 calc R
C5 C 0.2011(7) 0.5708(5) 0.1188(2) 0.0440(15) Uani 1 1 d .
H5 H 0.1251 0.5447 0.1333 0.053 Uiso 1 1 calc R
C6 C 0.2984(7) 0.6261(5) 0.14155(19) 0.0357(13) Uani 1 1 d .
C7 C 0.3767(8) 0.6905(5) 0.2048(2) 0.0400(14) Uani 1 1 d .
C8 C 0.4889(6) 0.7352(5) 0.18326(18) 0.0353(12) Uani 1 1 d .
C9 C 0.5837(7) 0.8078(5) 0.2023(2) 0.0381(14) Uani 1 1 d .
C10 C 0.5614(8) 0.8594(5) 0.2397(2) 0.0470(17) Uani 1 1 d .
H10 H 0.4852 0.8461 0.2569 0.056 Uiso 1 1 calc R
C11 C 0.6579(9) 0.9334(5) 0.2512(2) 0.0489(17) Uani 1 1 d .
H11 H 0.6447 0.9718 0.2762 0.059 Uiso 1 1 calc R
C12 C 0.7689(8) 0.9501(5) 0.2268(2) 0.0476(16) Uani 1 1 d .
H12 H 0.8345 0.9981 0.2350 0.057 Uiso 1 1 calc R
C13 C 0.7836(8) 0.8957(5) 0.1900(2) 0.0451(15) Uani 1 1 d .
H13 H 0.8601 0.9079 0.1727 0.054 Uiso 1 1 calc R
C14 C 0.3630(8) 0.6906(5) 0.2517(2) 0.0443(16) Uani 1 1 d .
C15 C 0.2436(8) 0.7195(6) 0.2712(2) 0.0510(18) Uani 1 1 d .
H15 H 0.1704 0.7457 0.2554 0.061 Uiso 1 1 calc R
C16 C 0.2363(11) 0.7080(7) 0.3153(3) 0.068(3) Uani 1 1 d .
H16 H 0.1568 0.7258 0.3302 0.082 Uiso 1 1 calc R
C17 C 0.3461(12) 0.6705(7) 0.3366(3) 0.070(3) Uani 1 1 d .
H17 H 0.3432 0.6621 0.3665 0.083 Uiso 1 1 calc R
C18 C 0.4600(10) 0.6452(6) 0.3142(2) 0.058(2) Uani 1 1 d .
H18 H 0.5351 0.6203 0.3295 0.070 Uiso 1 1 calc R
C19 C 0.7659(8) 0.9374(5) 0.0807(2) 0.0446(15) Uani 1 1 d .
H19 H 0.8550 0.9250 0.0902 0.054 Uiso 1 1 calc R
C20 C 0.7411(8) 1.0227(5) 0.0579(2) 0.0463(17) Uani 1 1 d .
H20 H 0.8123 1.0682 0.0521 0.056 Uiso 1 1 calc R
C21 C 0.6132(8) 1.0427(6) 0.0435(2) 0.0472(16) Uani 1 1 d .
H21 H 0.5960 1.1002 0.0266 0.057 Uiso 1 1 calc R
C22 C 0.5108(8) 0.9779(6) 0.0539(2) 0.0491(17) Uani 1 1 d .
H22 H 0.4212 0.9912 0.0451 0.059 Uiso 1 1 calc R
C23 C 0.5405(7) 0.8922(5) 0.0775(2) 0.0433(15) Uani 1 1 d .
H23 H 0.4693 0.8481 0.0850 0.052 Uiso 1 1 calc R
C24 C 0.8536(8) 0.6812(5) 0.0714(2) 0.0427(15) Uani 1 1 d .
C25 C 0.7608(8) 0.6074(4) 0.0819(2) 0.0412(16) Uani 1 1 d .
H25 H 0.7065 0.5792 0.0602 0.049 Uiso 1 1 calc R
C26 C 0.7448(7) 0.5729(5) 0.1243(2) 0.0417(14) Uani 1 1 d .
H26 H 0.6800 0.5224 0.1302 0.050 Uiso 1 1 calc R
C27 C 0.8225(6) 0.6117(5) 0.1576(2) 0.0371(14) Uani 1 1 d .
C28 C 0.9161(7) 0.6914(6) 0.1465(2) 0.0441(16) Uani 1 1 d .
H28 H 0.9691 0.7214 0.1681 0.053 Uiso 1 1 calc R
C29 C 0.9295(6) 0.7244(6) 0.1052(2) 0.0452(16) Uani 1 1 d .
H29 H 0.9907 0.7771 0.0991 0.054 Uiso 1 1 calc R
C30 C 0.8698(9) 0.7169(6) 0.0266(2) 0.059(2) Uani 1 1 d .
H30A H 0.9284 0.6706 0.0111 0.070 Uiso 1 1 calc R
H30B H 0.9101 0.7839 0.0266 0.070 Uiso 1 1 calc R
H30C H 0.7815 0.7196 0.0128 0.070 Uiso 1 1 calc R
C31 C 0.8100(8) 0.5744(6) 0.2024(2) 0.0520(19) Uani 1 1 d .
H31 H 0.8124 0.6314 0.2230 0.062 Uiso 1 1 calc R
C32 C 0.9285(14) 0.5017(11) 0.2102(3) 0.114(6) Uani 1 1 d .
H32A H 0.9169 0.4417 0.1926 0.137 Uiso 1 1 calc R
H32B H 0.9305 0.4825 0.2401 0.137 Uiso 1 1 calc R
H32C H 1.0132 0.5348 0.2027 0.137 Uiso 1 1 calc R
C33 C 0.6892(12) 0.5070(11) 0.2108(5) 0.111(5) Uani 1 1 d .
H33A H 0.6066 0.5419 0.2026 0.133 Uiso 1 1 calc R
H33B H 0.6854 0.4903 0.2410 0.133 Uiso 1 1 calc R
H33C H 0.6980 0.4452 0.1942 0.133 Uiso 1 1 calc R
P1 P -0.1965(2) 0.44363(15) 0.34846(6) 0.0482(5) Uani 1 1 d .
P2 P 0.1007(2) 0.83542(15) 0.43814(6) 0.0469(4) Uani 1 1 d .
F1 F -0.2701(5) 0.5231(4) 0.37798(17) 0.0734(14) Uani 1 1 d .
F2 F -0.0596(5) 0.4585(4) 0.37385(17) 0.0704(14) Uani 1 1 d .
F3 F -0.1227(6) 0.3643(4) 0.31903(18) 0.0771(16) Uani 1 1 d .
F4 F -0.1564(8) 0.5296(5) 0.31714(18) 0.092(2) Uani 1 1 d .
F5 F -0.2354(6) 0.3564(4) 0.3793(2) 0.0911(18) Uani 1 1 d .
F6 F -0.3310(6) 0.4263(5) 0.3232(3) 0.109(3) Uani 1 1 d .
F7 F 0.2556(5) 0.8451(5) 0.4294(2) 0.0884(19) Uani 1 1 d .
F8 F 0.0945(6) 0.7362(4) 0.41077(15) 0.0667(13) Uani 1 1 d .
F9 F 0.1269(7) 0.7691(4) 0.47954(15) 0.0817(17) Uani 1 1 d .
F10 F 0.1068(6) 0.9351(4) 0.46603(16) 0.0734(15) Uani 1 1 d .
F11 F 0.0688(7) 0.9004(4) 0.39752(16) 0.0786(17) Uani 1 1 d .
F12 F -0.0588(5) 0.8274(4) 0.44743(19) 0.0719(15) Uani 1 1 d .
N6 N -0.0917(10) 0.4193(7) 0.4848(3) 0.081(3) Uani 1 1 d .
C34 C -0.1119(9) 0.5002(7) 0.4752(3) 0.058(2) Uani 1 1 d .
C35 C -0.1353(10) 0.6040(7) 0.4629(3) 0.065(2) Uani 1 1 d .
H35A H -0.1969 0.6060 0.4387 0.078 Uiso 1 1 calc R
H35B H -0.0497 0.6352 0.4551 0.078 Uiso 1 1 calc R
H35C H -0.1752 0.6405 0.4867 0.078 Uiso 1 1 calc R
N7 N 0.4676(10) 0.4118(7) 0.1430(3) 0.081(3) Uani 1 1 d .
C36 C 0.4366(14) 0.3621(9) 0.1160(4) 0.098(4) Uani 1 1 d .
C37 C 0.402(2) 0.2999(15) 0.0795(7) 0.207(11) Uani 1 1 d .
H37A H 0.4217 0.3366 0.0533 0.248 Uiso 1 1 calc R
H37B H 0.3060 0.2833 0.0805 0.248 Uiso 1 1 calc R
H37C H 0.4551 0.2381 0.0802 0.248 Uiso 1 1 calc R
N8 N 0.933(2) 0.7507(17) 0.2625(5) 0.063(6) Uani 0.372(12) 1 d P
C38 C 0.889(2) 0.7560(14) 0.2963(6) 0.048(5) Uani 0.372(12) 1 d P
C39 C 0.829(2) 0.7580(17) 0.3379(6) 0.054(5) Uani 0.372(12) 1 d P
H39A H 0.8274 0.6900 0.3496 0.065 Uiso 0.372(12) 1 calc PR
H39B H 0.7372 0.7838 0.3358 0.065 Uiso 0.372(12) 1 calc PR
H39C H 0.8822 0.8015 0.3565 0.065 Uiso 0.372(12) 1 calc PR

loop_
_atom_site_aniso_label
_atom_site_aniso_U_11
_atom_site_aniso_U_22
_atom_site_aniso_U_33
_atom_site_aniso_U_23
_atom_site_aniso_U_13
_atom_site_aniso_U_12
Ru1 0.0353(3) 0.0306(3) 0.0412(3) -0.00285(18) -0.0002(2) -0.00089(19)
N1 0.039(3) 0.028(3) 0.038(2) -0.0036(19) -0.003(2) 0.002(2)
N2 0.040(3) 0.033(3) 0.041(3) -0.0016(19) -0.002(2) 0.002(3)
N3 0.042(3) 0.031(3) 0.049(3) -0.003(2) -0.001(2) 0.004(2)
N4 0.069(4) 0.035(3) 0.043(3) -0.001(2) -0.006(3) -0.001(3)
N5 0.039(3) 0.033(3) 0.045(3) -0.001(2) -0.001(2) 0.001(2)
C1 0.029(3) 0.025(3) 0.045(3) -0.002(2) -0.002(2) -0.009(2)
C2 0.043(4) 0.034(3) 0.044(3) 0.000(2) 0.001(3) -0.006(3)
C3 0.051(4) 0.038(4) 0.052(4) 0.002(3) -0.011(3) -0.012(3)
C4 0.054(4) 0.037(4) 0.065(4) -0.009(3) -0.012(4) -0.011(4)
C5 0.037(3) 0.037(3) 0.058(4) -0.001(3) 0.002(3) -0.002(3)
C6 0.035(3) 0.029(3) 0.043(3) 0.004(2) -0.003(3) -0.004(3)
C7 0.050(4) 0.027(3) 0.042(3) -0.002(2) -0.002(3) 0.003(3)
C8 0.040(3) 0.027(3) 0.039(3) -0.001(2) 0.002(2) 0.005(3)
C9 0.042(4) 0.028(3) 0.044(3) -0.005(2) -0.010(3) 0.001(3)
C10 0.054(4) 0.029(4) 0.058(4) -0.010(3) 0.001(3) -0.002(3)
C11 0.062(5) 0.038(4) 0.046(3) -0.009(3) -0.010(3) -0.001(3)
C12 0.054(4) 0.034(3) 0.055(4) -0.007(3) -0.012(3) -0.001(3)
C13 0.043(4) 0.029(3) 0.063(4) -0.011(3) -0.002(4) -0.001(3)
C14 0.061(5) 0.035(4) 0.037(3) 0.002(2) -0.001(3) -0.002(3)
C15 0.060(5) 0.041(4) 0.052(4) -0.002(3) 0.012(3) -0.001(3)
C16 0.088(7) 0.065(6) 0.052(4) -0.004(4) 0.018(4) -0.009(5)
C17 0.104(8) 0.061(6) 0.043(4) 0.007(4) 0.000(5) -0.014(5)
C18 0.077(6) 0.045(5) 0.052(4) 0.004(3) -0.011(4) -0.011(4)
C19 0.041(4) 0.030(3) 0.063(4) 0.003(3) 0.000(3) 0.001(3)
C20 0.047(4) 0.032(3) 0.060(4) 0.007(3) 0.005(3) -0.006(3)
C21 0.052(4) 0.040(4) 0.049(4) 0.008(3) 0.006(3) 0.004(3)
C22 0.043(4) 0.044(4) 0.060(4) 0.015(3) -0.003(3) 0.004(3)
C23 0.036(3) 0.036(4) 0.057(4) 0.009(3) 0.001(3) 0.002(3)
C24 0.043(4) 0.034(4) 0.052(4) -0.002(3) 0.009(3) 0.007(3)
C25 0.058(5) 0.022(3) 0.043(3) -0.005(2) -0.003(3) 0.005(3)
C26 0.053(4) 0.025(3) 0.047(3) 0.003(2) 0.001(3) 0.002(3)
C27 0.037(3) 0.029(3) 0.046(3) 0.002(2) -0.005(3) 0.008(3)
C28 0.028(3) 0.043(4) 0.061(4) -0.005(3) -0.012(3) 0.016(3)
C29 0.024(3) 0.042(4) 0.070(4) -0.001(3) 0.010(3) 0.006(3)
C30 0.072(5) 0.048(5) 0.056(4) 0.006(3) 0.016(4) 0.005(4)
C31 0.052(5) 0.055(5) 0.049(4) 0.005(3) 0.005(3) 0.011(4)
C32 0.137(12) 0.142(12) 0.064(6) 0.057(7) 0.017(7) 0.076(10)
C33 0.078(8) 0.111(11) 0.145(12) 0.028(9) -0.011(8) -0.016(8)
P1 0.0457(11) 0.0411(10) 0.0577(11) 0.0015(8) -0.0110(8) 0.0014(8)
P2 0.0550(12) 0.0354(9) 0.0502(10) 0.0008(7) 0.0083(8) -0.0047(9)
F1 0.065(3) 0.075(3) 0.080(3) -0.023(3) -0.005(3) 0.013(3)
F2 0.043(2) 0.087(4) 0.080(3) -0.019(3) -0.016(3) 0.000(2)
F3 0.069(3) 0.071(4) 0.091(4) -0.027(3) -0.009(3) 0.012(3)
F4 0.132(6) 0.065(4) 0.079(4) 0.017(3) 0.008(4) -0.013(4)
F5 0.092(4) 0.064(4) 0.117(5) 0.028(3) 0.015(4) -0.001(3)
F6 0.067(4) 0.084(5) 0.175(7) -0.041(4) -0.062(4) 0.025(3)
F7 0.048(3) 0.090(4) 0.127(5) 0.015(4) 0.017(3) -0.004(3)
F8 0.090(4) 0.037(2) 0.073(3) -0.012(2) 0.021(3) 0.001(3)
F9 0.107(4) 0.073(4) 0.065(3) 0.025(3) -0.020(3) -0.024(4)
F10 0.091(4) 0.053(3) 0.075(3) -0.014(2) 0.016(3) -0.026(3)
F11 0.114(5) 0.055(3) 0.067(3) 0.018(2) -0.009(3) -0.020(3)
F12 0.055(3) 0.049(3) 0.112(4) -0.007(3) 0.022(3) -0.010(2)
N6 0.085(6) 0.082(6) 0.075(5) 0.022(4) 0.000(5) 0.026(5)
C34 0.049(4) 0.074(6) 0.051(4) 0.004(4) 0.003(3) -0.006(4)
C35 0.072(6) 0.050(5) 0.072(5) 0.001(4) 0.011(5) -0.010(5)
N7 0.090(6) 0.053(5) 0.099(6) 0.010(4) 0.016(5) 0.023(5)
C36 0.111(10) 0.062(7) 0.122(10) -0.020(7) -0.035(8) 0.030(7)
C37 0.156(18) 0.158(18) 0.31(3) -0.118(18) -0.112(18) 0.037(14)
N8 0.065(12) 0.071(14) 0.053(9) -0.003(9) -0.007(8) -0.019(11)
C38 0.063(12) 0.032(10) 0.051(10) -0.009(7) 0.000(9) 0.011(9)
C39 0.046(10) 0.051(13) 0.067(12) 0.000(10) 0.006(9) 0.000(10)

loop_
_atom_type_symbol
_atom_type_description
_atom_type_scat_dispersion_real
_atom_type_scat_dispersion_imag
_atom_type_scat_source
C C 0.0033 0.0016 'International Tables Vol C Tables 4.2.6.8 and 6.1.1.4'
H H 0.0000 0.0000 'International Tables Vol C Tables 4.2.6.8 and 6.1.1.4'
N N 0.0061 0.0033 'International Tables Vol C Tables 4.2.6.8 and 6.1.1.4'
F F 0.0171 0.0103 'International Tables Vol C Tables 4.2.6.8 and 6.1.1.4'
P P 0.1023 0.0942 'International Tables Vol C Tables 4.2.6.8 and 6.1.1.4'
Ru Ru -1.2594 0.8363 'International Tables Vol C Tables 4.2.6.8 and 6.1.1.4'

loop_
_geom_angle_atom_site_label_1
_geom_angle_atom_site_label_2
_geom_angle_atom_site_label_3
_geom_angle
N3 Ru1 N5 84.6(2)
N3 Ru1 N1 76.2(2)
N5 Ru1 N1 92.6(2)
N3 Ru1 C28 89.9(3)
N5 Ru1 C28 126.6(3)
N1 Ru1 C28 137.2(2)
N3 Ru1 C26 125.7(2)
N5 Ru1 C26 148.8(2)
N1 Ru1 C26 88.4(2)
C28 Ru1 C26 67.2(3)
N3 Ru1 C29 111.7(3)
N5 Ru1 C29 98.1(3)
N1 Ru1 C29 167.2(3)
C28 Ru1 C29 36.7(3)
C26 Ru1 C29 78.8(3)
N3 Ru1 C25 162.6(2)
N5 Ru1 C25 112.7(2)
N1 Ru1 C25 103.5(2)
C28 Ru1 C25 78.6(3)
C26 Ru1 C25 37.6(2)
C29 Ru1 C25 65.8(3)
N3 Ru1 C27 95.6(2)
N5 Ru1 C27 165.0(2)
N1 Ru1 C27 102.0(2)
C28 Ru1 C27 38.5(3)
C26 Ru1 C27 36.9(2)
C29 Ru1 C27 67.9(3)
C25 Ru1 C27 67.2(2)
N3 Ru1 C24 147.9(3)
N5 Ru1 C24 92.1(2)
N1 Ru1 C24 135.9(2)
C28 Ru1 C24 66.7(3)
C26 Ru1 C24 66.6(2)
C29 Ru1 C24 37.1(3)
C25 Ru1 C24 35.9(2)
C27 Ru1 C24 79.8(2)
C8 N1 C1 119.5(5)
C8 N1 Ru1 113.2(4)
C1 N1 Ru1 125.8(4)
C7 N2 C6 118.4(6)
C13 N3 C9 119.0(6)
C13 N3 Ru1 124.1(5)
C9 N3 Ru1 116.8(4)
C18 N4 C14 116.4(7)
C19 N5 C23 116.8(6)
C19 N5 Ru1 120.3(5)
C23 N5 Ru1 122.8(5)
N1 C1 C2 121.9(5)
N1 C1 C6 117.8(5)
C2 C1 C6 120.2(5)
C3 C2 C1 119.4(6)
C3 C2 H2 120.3
C1 C2 H2 120.3
C2 C3 C4 121.1(7)
C2 C3 H3 119.5
C4 C3 H3 119.5
C5 C4 C3 119.6(7)
C5 C4 H4 120.2
C3 C4 H4 120.2
C4 C5 C6 121.3(7)
C4 C5 H5 119.4
C6 C5 H5 119.4
N2 C6 C5 119.5(6)
N2 C6 C1 121.8(6)
C5 C6 C1 118.4(6)
N2 C7 C8 121.6(6)
N2 C7 C14 115.3(6)
C8 C7 C14 122.8(6)
N1 C8 C7 119.9(6)
N1 C8 C9 115.0(6)
C7 C8 C9 125.1(5)
N3 C9 C10 121.8(6)
N3 C9 C8 113.2(5)
C10 C9 C8 124.8(7)
C9 C10 C11 117.1(7)
C9 C10 H10 121.5
C11 C10 H10 121.5
C12 C11 C10 121.0(7)
C12 C11 H11 119.5
C10 C11 H11 119.5
C11 C12 C13 118.4(7)
C11 C12 H12 120.8
C13 C12 H12 120.8
N3 C13 C12 122.7(7)
N3 C13 H13 118.6
C12 C13 H13 118.6
N4 C14 C15 124.6(6)
N4 C14 C7 114.0(7)
C15 C14 C7 121.2(7)
C14 C15 C16 116.9(8)
C14 C15 H15 121.5
C16 C15 H15 121.5
C17 C16 C15 118.9(9)
C17 C16 H16 120.5
C15 C16 H16 120.5
C16 C17 C18 119.4(8)
C16 C17 H17 120.3
C18 C17 H17 120.3
N4 C18 C17 123.7(9)
N4 C18 H18 118.1
C17 C18 H18 118.1
N5 C19 C20 122.8(7)
N5 C19 H19 118.6
C20 C19 H19 118.6
C19 C20 C21 120.0(7)
C19 C20 H20 120.0
C21 C20 H20 120.0
C22 C21 C20 118.9(7)
C22 C21 H21 120.6
C20 C21 H21 120.6
C21 C22 C23 119.1(7)
C21 C22 H22 120.5
C23 C22 H22 120.5
N5 C23 C22 122.3(7)
N5 C23 H23 118.9
C22 C23 H23 118.9
C25 C24 C29 117.4(6)
C25 C24 C30 121.4(7)
C29 C24 C30 121.2(7)
C25 C24 Ru1 70.1(4)
C29 C24 Ru1 68.7(4)
C30 C24 Ru1 130.7(5)
C24 C25 C26 121.8(6)
C24 C25 Ru1 74.0(4)
C26 C25 Ru1 70.3(3)
C24 C25 H25 119.1
C26 C25 H25 119.1
Ru1 C25 H25 129.0
C27 C26 C25 121.5(6)
C27 C26 Ru1 72.7(4)
C25 C26 Ru1 72.1(3)
C27 C26 H26 119.2
C25 C26 H26 119.2
Ru1 C26 H26 128.2
C26 C27 C28 116.2(6)
C26 C27 C31 122.4(6)
C28 C27 C31 121.4(6)
C26 C27 Ru1 70.4(3)
C28 C27 Ru1 69.0(3)
C31 C27 Ru1 130.6(5)
C29 C28 C27 121.4(6)
C29 C28 Ru1 72.3(4)
C27 C28 Ru1 72.5(4)
C29 C28 H28 119.3
C27 C28 H28 119.3
Ru1 C28 H28 128.1
C28 C29 C24 121.7(7)
C28 C29 Ru1 70.9(4)
C24 C29 Ru1 74.2(4)
C28 C29 H29 119.2
C24 C29 H29 119.2
Ru1 C29 H29 127.9
C24 C30 H30A 109.5
C24 C30 H30B 109.5
H30A C30 H30B 109.5
C24 C30 H30C 109.5
H30A C30 H30C 109.5
H30B C30 H30C 109.5
C27 C31 C33 115.1(8)
C27 C31 C32 107.1(6)
C33 C31 C32 101.7(9)
C27 C31 H31 110.9
C33 C31 H31 110.9
C32 C31 H31 110.9
C31 C32 H32A 109.5
C31 C32 H32B 109.5
H32A C32 H32B 109.5
C31 C32 H32C 109.5
H32A C32 H32C 109.5
H32B C32 H32C 109.5
C31 C33 H33A 109.5
C31 C33 H33B 109.5
H33A C33 H33B 109.5
C31 C33 H33C 109.5
H33A C33 H33C 109.5
H33B C33 H33C 109.5
F5 P1 F4 179.0(4)
F5 P1 F6 89.7(4)
F4 P1 F6 90.2(4)
F5 P1 F3 89.0(4)
F4 P1 F3 90.1(4)
F6 P1 F3 89.9(3)
F5 P1 F1 91.0(3)
F4 P1 F1 89.9(3)
F6 P1 F1 90.2(3)
F3 P1 F1 179.9(4)
F5 P1 F2 89.5(3)
F4 P1 F2 90.5(4)
F6 P1 F2 178.7(3)
F3 P1 F2 89.0(3)
F1 P1 F2 90.9(3)
F7 P2 F11 90.5(4)
F7 P2 F8 90.7(3)
F11 P2 F8 90.5(3)
F7 P2 F10 89.5(4)
F11 P2 F10 89.9(3)
F8 P2 F10 179.6(3)
F7 P2 F9 91.6(4)
F11 P2 F9 177.8(4)
F8 P2 F9 89.4(3)
F10 P2 F9 90.2(3)
F7 P2 F12 179.0(4)
F11 P2 F12 89.2(3)
F8 P2 F12 90.3(3)
F10 P2 F12 89.6(3)
F9 P2 F12 88.6(3)
N6 C34 C35 179.0(11)
C34 C35 H35A 109.5
C34 C35 H35B 109.5
H35A C35 H35B 109.5
C34 C35 H35C 109.5
H35A C35 H35C 109.5
H35B C35 H35C 109.5
N7 C36 C37 177.0(19)
C36 C37 H37A 109.5
C36 C37 H37B 109.5
H37A C37 H37B 109.5
C36 C37 H37C 109.5
H37A C37 H37C 109.5
H37B C37 H37C 109.5
N8 C38 C39 177(2)
C38 C39 H39A 109.5
C38 C39 H39B 109.5
H39A C39 H39B 109.5
C38 C39 H39C 109.5
H39A C39 H39C 109.5
H39B C39 H39C 109.5

loop_
_geom_bond_atom_site_label_1
_geom_bond_atom_site_label_2
_geom_bond_distance
Ru1 N3 2.072(5)
Ru1 N5 2.131(6)
Ru1 N1 2.135(6)
Ru1 C28 2.185(6)
Ru1 C26 2.202(6)
Ru1 C29 2.203(6)
Ru1 C25 2.226(6)
Ru1 C27 2.232(6)
Ru1 C24 2.276(7)
N1 C8 1.338(7)
N1 C1 1.395(7)
N2 C7 1.326(9)
N2 C6 1.361(8)
N3 C13 1.350(9)
N3 C9 1.367(9)
N4 C18 1.333(9)
N4 C14 1.347(10)
N5 C19 1.359(9)
N5 C23 1.367(9)
C1 C2 1.395(9)
C1 C6 1.435(8)
C2 C3 1.380(9)
C2 H2 0.9500
C3 C4 1.430(11)
C3 H3 0.9500
C4 C5 1.353(10)
C4 H4 0.9500
C5 C6 1.413(9)
C5 H5 0.9500
C7 C8 1.436(9)
C7 C14 1.488(9)
C8 C9 1.479(9)
C9 C10 1.385(9)
C10 C11 1.423(10)
C10 H10 0.9500
C11 C12 1.363(11)
C11 H11 0.9500
C12 C13 1.376(9)
C12 H12 0.9500
C13 H13 0.9500
C14 C15 1.391(10)
C15 C16 1.402(10)
C15 H15 0.9500
C16 C17 1.376(14)
C16 H16 0.9500
C17 C18 1.377(14)
C17 H17 0.9500
C18 H18 0.9500
C19 C20 1.369(9)
C19 H19 0.9500
C20 C21 1.377(11)
C20 H20 0.9500
C21 C22 1.375(10)
C21 H21 0.9500
C22 C23 1.397(9)
C22 H22 0.9500
C23 H23 0.9500
C24 C25 1.389(10)
C24 C29 1.428(10)
C24 C30 1.502(9)
C25 C26 1.426(9)
C25 H25 0.9500
C26 C27 1.404(9)
C26 H26 0.9500
C27 C28 1.456(10)
C27 C31 1.504(9)
C28 C29 1.383(10)
C28 H28 0.9500
C29 H29 0.9500
C30 H30A 0.9800
C30 H30B 0.9800
C30 H30C 0.9800
C31 C33 1.523(14)
C31 C32 1.545(13)
C31 H31 1.0000
C32 H32A 0.9800
C32 H32B 0.9800
C32 H32C 0.9800
C33 H33A 0.9800
C33 H33B 0.9800
C33 H33C 0.9800
P1 F5 1.565(6)
P1 F4 1.566(6)
P1 F6 1.574(6)
P1 F3 1.588(6)
P1 F1 1.590(5)
P1 F2 1.592(5)
P2 F7 1.569(6)
P2 F11 1.580(5)
P2 F8 1.582(5)
P2 F10 1.596(5)
P2 F9 1.599(5)
P2 F12 1.616(5)
N6 C34 1.141(12)
C34 C35 1.456(12)
C35 H35A 0.9800
C35 H35B 0.9800
C35 H35C 0.9800
N7 C36 1.125(14)
C36 C37 1.460(19)
C37 H37A 0.9800
C37 H37B 0.9800
C37 H37C 0.9800
N8 C38 1.15(2)
C38 C39 1.44(3)
C39 H39A 0.9800
C39 H39B 0.9800
C39 H39C 0.9800

loop_
_geom_torsion_atom_site_label_1
_geom_torsion_atom_site_label_2
_geom_torsion_atom_site_label_3
_geom_torsion_atom_site_label_4
_geom_torsion
N3 Ru1 N1 C8 -21.3(4)
N5 Ru1 N1 C8 -105.0(5)
C28 Ru1 N1 C8 53.1(6)
C26 Ru1 N1 C8 106.2(5)
C29 Ru1 N1 C8 108.3(11)
C25 Ru1 N1 C8 140.8(4)
C27 Ru1 N1 C8 71.7(5)
C24 Ru1 N1 C8 159.3(4)
N3 Ru1 N1 C1 172.6(5)
N5 Ru1 N1 C1 88.8(5)
C28 Ru1 N1 C1 -113.0(5)
C26 Ru1 N1 C1 -60.0(5)
C29 Ru1 N1 C1 -57.9(12)
C25 Ru1 N1 C1 -25.3(5)
C27 Ru1 N1 C1 -94.5(5)
C24 Ru1 N1 C1 -6.9(6)
N5 Ru1 N3 C13 -74.0(6)
N1 Ru1 N3 C13 -168.1(6)
C28 Ru1 N3 C13 52.8(6)
C26 Ru1 N3 C13 114.2(6)
C29 Ru1 N3 C13 22.5(6)
C25 Ru1 N3 C13 100.8(10)
C27 Ru1 N3 C13 90.9(6)
C24 Ru1 N3 C13 11.2(8)
N5 Ru1 N3 C9 109.4(5)
N1 Ru1 N3 C9 15.3(5)
C28 Ru1 N3 C9 -123.8(5)
C26 Ru1 N3 C9 -62.4(6)
C29 Ru1 N3 C9 -154.0(5)
C25 Ru1 N3 C9 -75.7(10)
C27 Ru1 N3 C9 -85.7(5)
C24 Ru1 N3 C9 -165.4(5)
N3 Ru1 N5 C19 85.0(5)
N1 Ru1 N5 C19 160.8(5)
C28 Ru1 N5 C19 -0.8(6)
C26 Ru1 N5 C19 -108.0(6)
C29 Ru1 N5 C19 -26.2(6)
C25 Ru1 N5 C19 -93.3(5)
C27 Ru1 N5 C19 -6.5(12)
C24 Ru1 N5 C19 -63.0(5)
N3 Ru1 N5 C23 -94.2(6)
N1 Ru1 N5 C23 -18.4(6)
C28 Ru1 N5 C23 180.0(5)
C26 Ru1 N5 C23 72.8(7)
C29 Ru1 N5 C23 154.6(5)
C25 Ru1 N5 C23 87.5(6)
C27 Ru1 N5 C23 174.2(8)
C24 Ru1 N5 C23 117.7(6)
C8 N1 C1 C2 174.3(6)
Ru1 N1 C1 C2 -20.4(8)
C8 N1 C1 C6 -2.9(9)
Ru1 N1 C1 C6 162.4(4)
N1 C1 C2 C3 -178.4(6)
C6 C1 C2 C3 -1.3(10)
C1 C2 C3 C4 -0.2(11)
C2 C3 C4 C5 -0.5(12)
C3 C4 C5 C6 2.8(11)
C7 N2 C6 C5 179.4(6)
C7 N2 C6 C1 5.3(9)
C4 C5 C6 N2 -178.5(7)
C4 C5 C6 C1 -4.2(10)
N1 C1 C6 N2 -5.2(9)
C2 C1 C6 N2 177.6(6)
N1 C1 C6 C5 -179.3(6)
C2 C1 C6 C5 3.4(9)
C6 N2 C7 C8 2.3(9)
C6 N2 C7 C14 -172.5(6)
C1 N1 C8 C7 10.3(9)
Ru1 N1 C8 C7 -156.8(5)
C1 N1 C8 C9 -168.9(5)
Ru1 N1 C8 C9 24.0(7)
N2 C7 C8 N1 -10.4(10)
C14 C7 C8 N1 164.1(6)
N2 C7 C8 C9 168.7(6)
C14 C7 C8 C9 -16.8(10)
C13 N3 C9 C10 0.1(10)
Ru1 N3 C9 C10 176.9(5)
C13 N3 C9 C8 175.6(6)
Ru1 N3 C9 C8 -7.7(7)
N1 C8 C9 N3 -11.3(8)
C7 C8 C9 N3 169.6(6)
N1 C8 C9 C10 164.0(7)
C7 C8 C9 C10 -15.1(11)
N3 C9 C10 C11 0.8(11)
C8 C9 C10 C11 -174.1(6)
C9 C10 C11 C12 -1.8(11)
C10 C11 C12 C13 2.0(11)
C9 N3 C13 C12 0.0(10)
Ru1 N3 C13 C12 -176.5(5)
C11 C12 C13 N3 -1.1(11)
C18 N4 C14 C15 0.0(11)
C18 N4 C14 C7 -175.1(6)
N2 C7 C14 N4 121.6(7)
C8 C7 C14 N4 -53.2(9)
N2 C7 C14 C15 -53.7(9)
C8 C7 C14 C15 131.5(8)
N4 C14 C15 C16 -0.7(12)
C7 C14 C15 C16 174.1(7)
C14 C15 C16 C17 0.7(12)
C15 C16 C17 C18 0.0(14)
C14 N4 C18 C17 0.8(12)
C16 C17 C18 N4 -0.8(14)
C23 N5 C19 C20 -2.6(10)
Ru1 N5 C19 C20 178.2(5)
N5 C19 C20 C21 -0.4(11)
C19 C20 C21 C22 2.8(11)
C20 C21 C22 C23 -2.2(12)
C19 N5 C23 C22 3.2(10)
Ru1 N5 C23 C22 -177.6(6)
C21 C22 C23 N5 -0.9(12)
N3 Ru1 C24 C25 149.4(4)
N5 Ru1 C24 C25 -127.5(4)
N1 Ru1 C24 C25 -31.6(6)
C28 Ru1 C24 C25 103.1(5)
C26 Ru1 C24 C25 29.0(4)
C29 Ru1 C24 C25 131.8(6)
C27 Ru1 C24 C25 65.1(4)
N3 Ru1 C24 C29 17.6(7)
N5 Ru1 C24 C29 100.7(4)
N1 Ru1 C24 C29 -163.4(4)
C28 Ru1 C24 C29 -28.7(4)
C26 Ru1 C24 C29 -102.8(5)
C25 Ru1 C24 C29 -131.8(6)
C27 Ru1 C24 C29 -66.7(4)
N3 Ru1 C24 C30 -95.9(8)
N5 Ru1 C24 C30 -12.8(8)
N1 Ru1 C24 C30 83.1(8)
C28 Ru1 C24 C30 -142.2(8)
C26 Ru1 C24 C30 143.7(8)
C29 Ru1 C24 C30 -113.5(9)
C25 Ru1 C24 C30 114.7(9)
C27 Ru1 C24 C30 179.9(8)
C29 C24 C25 C26 -2.4(10)
C30 C24 C25 C26 179.9(7)
Ru1 C24 C25 C26 -53.8(6)
C29 C24 C25 Ru1 51.5(5)
C30 C24 C25 Ru1 -126.3(7)
N3 Ru1 C25 C24 -115.2(9)
N5 Ru1 C25 C24 59.2(5)
N1 Ru1 C25 C24 158.0(4)
C28 Ru1 C25 C24 -65.9(5)
C26 Ru1 C25 C24 -133.2(6)
C29 Ru1 C25 C24 -29.6(4)
C27 Ru1 C25 C24 -104.5(5)
N3 Ru1 C25 C26 18.0(11)
N5 Ru1 C25 C26 -167.6(4)
N1 Ru1 C25 C26 -68.9(4)
C28 Ru1 C25 C26 67.3(4)
C29 Ru1 C25 C26 103.6(5)
C27 Ru1 C25 C26 28.7(4)
C24 Ru1 C25 C26 133.2(6)
C24 C25 C26 C27 -0.2(10)
Ru1 C25 C26 C27 -55.7(6)
C24 C25 C26 Ru1 55.5(6)
N3 Ru1 C26 C27 -41.0(5)
N5 Ru1 C26 C27 155.0(4)
N1 Ru1 C26 C27 -112.6(4)
C28 Ru1 C26 C27 31.3(4)
C29 Ru1 C26 C27 67.8(4)
C25 Ru1 C26 C27 132.5(6)
C24 Ru1 C26 C27 104.7(4)
N3 Ru1 C26 C25 -173.5(4)
N5 Ru1 C26 C25 22.5(7)
N1 Ru1 C26 C25 114.9(4)
C28 Ru1 C26 C25 -101.2(5)
C29 Ru1 C26 C25 -64.6(4)
C27 Ru1 C26 C25 -132.5(6)
C24 Ru1 C26 C25 -27.8(4)
C25 C26 C27 C28 2.2(9)
Ru1 C26 C27 C28 -53.2(5)
C25 C26 C27 C31 -178.3(6)
Ru1 C26 C27 C31 126.3(6)
C25 C26 C27 Ru1 55.4(6)
N3 Ru1 C27 C26 147.6(4)
N5 Ru1 C27 C26 -122.3(8)
N1 Ru1 C27 C26 70.6(4)
C28 Ru1 C27 C26 -129.7(6)
C29 Ru1 C27 C26 -101.2(4)
C25 Ru1 C27 C26 -29.2(4)
C24 Ru1 C27 C26 -64.4(4)
N3 Ru1 C27 C28 -82.7(4)
N5 Ru1 C27 C28 7.4(11)
N1 Ru1 C27 C28 -159.7(4)
C26 Ru1 C27 C28 129.7(6)
C29 Ru1 C27 C28 28.5(4)
C25 Ru1 C27 C28 100.5(4)
C24 Ru1 C27 C28 65.3(4)
N3 Ru1 C27 C31 31.3(7)
N5 Ru1 C27 C31 121.4(9)
N1 Ru1 C27 C31 -45.7(7)
C28 Ru1 C27 C31 113.9(8)
C26 Ru1 C27 C31 -116.4(8)
C29 Ru1 C27 C31 142.5(7)
C25 Ru1 C27 C31 -145.5(7)
C24 Ru1 C27 C31 179.2(7)
C26 C27 C28 C29 -1.8(9)
C31 C27 C28 C29 178.7(6)
Ru1 C27 C28 C29 -55.6(6)
C26 C27 C28 Ru1 53.9(5)
C31 C27 C28 Ru1 -125.6(6)
N3 Ru1 C28 C29 -128.4(4)
N5 Ru1 C28 C29 -45.3(5)
N1 Ru1 C28 C29 162.3(4)
C26 Ru1 C28 C29 102.2(5)
C25 Ru1 C28 C29 64.7(4)
C27 Ru1 C28 C29 132.3(6)
C24 Ru1 C28 C29 29.0(4)
N3 Ru1 C28 C27 99.2(4)
N5 Ru1 C28 C27 -177.6(3)
N1 Ru1 C28 C27 30.0(5)
C26 Ru1 C28 C27 -30.1(4)
C29 Ru1 C28 C27 -132.3(6)
C25 Ru1 C28 C27 -67.7(4)
C24 Ru1 C28 C27 -103.3(4)
C27 C28 C29 C24 -0.8(10)
Ru1 C28 C29 C24 -56.5(6)
C27 C28 C29 Ru1 55.7(6)
C25 C24 C29 C28 2.8(10)
C30 C24 C29 C28 -179.4(7)
Ru1 C24 C29 C28 55.0(6)
C25 C24 C29 Ru1 -52.1(6)
C30 C24 C29 Ru1 125.6(7)
N3 Ru1 C29 C28 57.5(5)
N5 Ru1 C29 C28 144.8(4)
N1 Ru1 C29 C28 -68.8(12)
C26 Ru1 C29 C28 -66.7(4)
C25 Ru1 C29 C28 -103.8(5)
C27 Ru1 C29 C28 -29.8(4)
C24 Ru1 C29 C28 -132.5(7)
N3 Ru1 C29 C24 -170.1(4)
N5 Ru1 C29 C24 -82.7(4)
N1 Ru1 C29 C24 63.6(12)
C28 Ru1 C29 C24 132.5(7)
C26 Ru1 C29 C24 65.8(4)
C25 Ru1 C29 C24 28.7(4)
C27 Ru1 C29 C24 102.7(4)
C26 C27 C31 C33 -11.5(11)
C28 C27 C31 C33 167.9(8)
Ru1 C27 C31 C33 79.6(10)
C26 C27 C31 C32 100.6(10)
C28 C27 C31 C32 -79.9(10)
Ru1 C27 C31 C32 -168.2(8)
